data_7060038
loop_
_publ_author_name
'Giri, Bishnubasu'
'Kumbhakar, Sadananda'
'Selvan K, Kalai'
'Muley, Arabinda'
'Maji, Somnath'

_publ_section_title
;
 Ruthenium nitrosyl complexes with the molecular framework
 [RuII(dmdptz)(bpy)(NO)]n+ (dmdptz:
 N,N-dimethyl-4,6-di(pyridin-2-yl)-1,3,5-triazin-2-amine and bpy:
 2,2&#x2032;-bipyridine). Electronic structure, reactivity aspects,
 photorelease, and scavenging of NO
;
_journal_issue 43
_journal_name_full 'New Journal of Chemistry'
_journal_page_first 18732
_journal_page_last 18744
_journal_paper_doi 10.1039/D0NJ03923C
_journal_volume 44
_journal_year 2020
_chemical_formula_moiety 'C25 H22 N9 O Ru, 3(Cl O4)'
_chemical_formula_sum 'C25 H22 Cl3 N9 O13 Ru'
_chemical_formula_weight 863.93
_space_group_crystal_system monoclinic
_space_group_IT_number 14
_space_group_name_Hall '-P 2ybc'
_space_group_name_H-M_alt 'P 1 21/c 1'
_atom_sites_solution_hydrogens geom
_atom_sites_solution_primary direct
_audit_creation_date 2020-10-04
_audit_creation_method
;
Olex2 1.2
(compiled 2018.05.29 svn.r3508 for OlexSys, GUI svn.r5506)
;
_audit_update_record
;
2020-10-05 deposited with the CCDC.	2020-10-12 downloaded from the CCDC.
;
_cell_angle_alpha 90
_cell_angle_beta 102.130(16)
_cell_angle_gamma 90
_cell_formula_units_Z 4
_cell_length_a 22.621(3)
_cell_length_b 10.9659(14)
_cell_length_c 14.998(2)
_cell_measurement_reflns_used 1533
_cell_measurement_temperature 293(2)
_cell_measurement_theta_max 20.1040
_cell_measurement_theta_min 2.5840
_cell_volume 3637.3(9)
_computing_cell_refinement 'CrysAlisPro 1.171.39.46e (Rigaku OD, 2018)'
_computing_data_collection 'CrysAlisPro 1.171.39.46e (Rigaku OD, 2018)'
_computing_data_reduction 'CrysAlisPro 1.171.39.46e (Rigaku OD, 2018)'
_computing_molecular_graphics 'Olex2 (Dolomanov et al., 2009)'
_computing_publication_material 'Olex2 (Dolomanov et al., 2009)'
_computing_structure_refinement 'ShelXL (Sheldrick, 2015)'
_computing_structure_solution 'ShelXS (Sheldrick, 2008)'
_diffrn_ambient_temperature 293(2)
_diffrn_detector 'CCD plate'
_diffrn_detector_area_resol_mean 16.1293
_diffrn_detector_type Eos
_diffrn_measured_fraction_theta_full 0.999
_diffrn_measured_fraction_theta_max 0.831
_diffrn_measurement_details
;
List of Runs (angles in degrees, time in seconds):

  # Type    Start    End  Width  t~exp~   \w     \q     \k     \f   Frames
#--------------------------------------------------------------------------
  1  \w    -53.00  33.00   1.00   37.27    --   19.64 -38.00 -60.00   86
  2  \w     -9.00  25.00   1.00   37.27    --   19.64 -99.00-180.00   34
  3  \w    -50.00  60.00   1.00   37.27    --   19.64 -19.00   0.00  110
;
_diffrn_measurement_device 'four-circle diffractometer'
_diffrn_measurement_device_type 'SuperNova, Dual, Cu at home/near, Eos'
_diffrn_measurement_method '\w scans'
_diffrn_orient_matrix_type 'CrysAlisPro convention (1999,Acta A55,543-557)'
_diffrn_orient_matrix_UB_11 0.0183976000
_diffrn_orient_matrix_UB_12 0.0340440000
_diffrn_orient_matrix_UB_13 -0.0239424000
_diffrn_orient_matrix_UB_21 -0.0170475000
_diffrn_orient_matrix_UB_22 -0.0223524000
_diffrn_orient_matrix_UB_23 -0.0419218000
_diffrn_orient_matrix_UB_31 -0.0200560000
_diffrn_orient_matrix_UB_32 0.0502479000
_diffrn_orient_matrix_UB_33 -0.0027237000
_diffrn_radiation_monochromator mirror
_diffrn_radiation_probe x-ray
_diffrn_radiation_type MoK\a
_diffrn_radiation_wavelength 0.71073
_diffrn_reflns_av_R_equivalents 0.1108
_diffrn_reflns_av_unetI/netI 0.2035
_diffrn_reflns_Laue_measured_fraction_full 0.999
_diffrn_reflns_Laue_measured_fraction_max 0.831
_diffrn_reflns_limit_h_max 27
_diffrn_reflns_limit_h_min -28
_diffrn_reflns_limit_k_max 14
_diffrn_reflns_limit_k_min -9
_diffrn_reflns_limit_l_max 16
_diffrn_reflns_limit_l_min -20
_diffrn_reflns_number 16091
_diffrn_reflns_point_group_measured_fraction_full 0.999
_diffrn_reflns_point_group_measured_fraction_max 0.831
_diffrn_reflns_theta_full 25.242
_diffrn_reflns_theta_max 29.447
_diffrn_reflns_theta_min 2.319
_diffrn_source 'micro-focus sealed X-ray tube'
_diffrn_source_type 'SuperNova (Mo) X-ray Source'
_exptl_absorpt_coefficient_mu 0.723
_exptl_absorpt_correction_T_max 1.00000
_exptl_absorpt_correction_T_min 0.24309
_exptl_absorpt_correction_type multi-scan
_exptl_absorpt_process_details
;
CrysAlisPro 1.171.39.46e (Rigaku Oxford Diffraction, 2018)
Empirical absorption correction using spherical harmonics,
 implemented in SCALE3 ABSPACK scaling algorithm.
;
_exptl_crystal_colour 'clear reddish yellow'
_exptl_crystal_colour_lustre clear
_exptl_crystal_colour_modifier reddish
_exptl_crystal_colour_primary yellow
_exptl_crystal_density_diffrn 1.578
_exptl_crystal_description block
_exptl_crystal_F_000 1736
_exptl_crystal_size_max 0.15
_exptl_crystal_size_mid 0.12
_exptl_crystal_size_min 0.1
_refine_diff_density_max 2.579
_refine_diff_density_min -1.410
_refine_diff_density_rms 0.204
_refine_ls_extinction_method none
_refine_ls_goodness_of_fit_ref 1.168
_refine_ls_hydrogen_treatment constr
_refine_ls_matrix_type full
_refine_ls_number_parameters 462
_refine_ls_number_reflns 8379
_refine_ls_number_restraints 0
_refine_ls_restrained_S_all 1.168
_refine_ls_R_factor_all 0.2722
_refine_ls_R_factor_gt 0.1722
_refine_ls_shift/su_max 1.115
_refine_ls_shift/su_mean 0.002
_refine_ls_structure_factor_coef Fsqd
_refine_ls_weighting_details 'w=1/[\s^2^(Fo^2^)+(0.2000P)^2^] where P=(Fo^2^+2Fc^2^)/3'
_refine_ls_weighting_scheme calc
_refine_ls_wR_factor_gt 0.4224
_refine_ls_wR_factor_ref 0.4846
_reflns_Friedel_coverage 0.000
_reflns_number_gt 3031
_reflns_number_total 8379
_reflns_threshold_expression 'I > 2\s(I)'
_cod_data_source_file d0nj03923c2.cif
_cod_data_source_block '[4](ClO4)3'
_cod_depositor_comments 'Adding full bibliography for 7060037--7060039.cif.'
_cod_original_cell_volume 3637.4(10)
_cod_database_code 7060038
_shelx_shelxl_version_number 2016/6
_chemical_oxdiff_formula C25H22Cl3N9O13Ru
_shelx_space_group_comment
;
The symmetry employed for this shelxl refinement is uniquely defined
by the following loop, which should always be used as a source of
symmetry information in preference to the above space-group names.
They are only intended as comments.
;
_shelx_estimated_absorpt_t_max 0.931
_shelx_estimated_absorpt_t_min 0.899
_reflns_odcompleteness_completeness 99.89
_reflns_odcompleteness_iscentric 1
_reflns_odcompleteness_theta 26.32
_olex2_refinement_description
;
1. Fixed Uiso
 At 1.2 times of:
  All C(H) groups
 At 1.5 times of:
  All C(H,H,H) groups
2.a Aromatic/amide H refined with riding coordinates:
 C3(H3), C4(H4), C23(H23), C13(H13), C12(H12), C1(H1), C22(H22), C2(H2),
 C11(H11), C10(H10), C20(H20), C14(H14), C17(H17), C16(H16), C21(H21), C15(H15)
2.b Idealised Me refined as rotating group:
 C25(H25A,H25B,H25C), C24(H24A,H24B,H24C)
;
_olex2_submission_special_instructions 'No special instructions were received'
_oxdiff_exptl_absorpt_empirical_details
;
Empirical correction (ABSPACK) includes:
- Absorption correction using spherical harmonics
- Frame scaling
;
_oxdiff_exptl_absorpt_empirical_full_max 3.033
_oxdiff_exptl_absorpt_empirical_full_min 0.744

loop_
_space_group_symop_operation_xyz
'x, y, z'
'-x, y+1/2, -z+1/2'
'-x, -y, -z'
'x, -y-1/2, z-1/2'

loop_
_atom_site_label
_atom_site_type_symbol
_atom_site_fract_x
_atom_site_fract_y
_atom_site_fract_z
_atom_site_U_iso_or_equiv
_atom_site_adp_type
_atom_site_occupancy
_atom_site_site_symmetry_order
_atom_site_calc_flag
_atom_site_refinement_flags_posn
_atom_site_refinement_flags_adp
_atom_site_refinement_flags_occupancy
_atom_site_disorder_assembly
_atom_site_disorder_group
Ru1 Ru 0.27043(6) 0.55972(12) 0.41128(10) 0.0638(5) Uani 1 1 d . . . . .
N3 N 0.3361(6) 0.4176(12) 0.4223(8) 0.064(3) Uani 1 1 d . . . . .
N4 N 0.1955(6) 0.4539(12) 0.4243(11) 0.074(4) Uani 1 1 d . . . . .
N2 N 0.3368(6) 0.6455(12) 0.3733(9) 0.067(3) Uani 1 1 d . . . . .
C9 C 0.3906(7) 0.467(3) 0.4107(13) 0.101(8) Uani 1 1 d . . . . .
N5 N 0.2340(6) 0.5095(10) 0.2736(8) 0.057(3) Uani 1 1 d . . . . .
C3 C 0.1923(9) 0.9679(18) 0.3187(15) 0.093(6) Uani 1 1 d . . . . .
H3 H 0.180390 1.045581 0.297453 0.111 Uiso 1 1 calc R . . . .
O1 O 0.3000(6) 0.6110(12) 0.6038(9) 0.091(4) Uani 1 1 d . . . . .
C4 C 0.2508(10) 0.9226(16) 0.3217(12) 0.083(5) Uani 1 1 d . . . . .
H4 H 0.279147 0.975229 0.305904 0.100 Uiso 1 1 calc R . . . .
C6 C 0.3307(7) 0.7676(16) 0.3463(11) 0.068(4) Uani 1 1 d . . . . .
C8 C 0.3905(9) 0.5963(17) 0.3785(10) 0.067(4) Uani 1 1 d . . . . .
N7 N 0.3758(7) 0.8231(11) 0.3255(8) 0.064(3) Uani 1 1 d . . . . .
N8 N 0.4397(6) 0.6463(13) 0.3663(7) 0.064(3) Uani 1 1 d . . . . .
N1 N 0.2279(6) 0.7299(12) 0.3744(9) 0.069(3) Uani 1 1 d . . . . .
N9 N 0.4737(5) 0.8232(14) 0.3137(10) 0.075(4) Uani 1 1 d . . . . .
C19 C 0.1802(7) 0.4534(13) 0.2637(13) 0.066(4) Uani 1 1 d . . . . .
C23 C 0.2565(8) 0.5430(15) 0.2023(12) 0.073(5) Uani 1 1 d . . . . .
H23 H 0.294176 0.580253 0.211041 0.088 Uiso 1 1 calc R . . . .
C13 C 0.3279(9) 0.299(2) 0.4369(12) 0.093(6) Uani 1 1 d . . . . .
H13 H 0.289951 0.267503 0.438058 0.111 Uiso 1 1 calc R . . . .
C7 C 0.4306(6) 0.7714(14) 0.3367(9) 0.051(3) Uani 1 1 d . . . . .
N6 N 0.2899(6) 0.5987(12) 0.5247(8) 0.066(3) Uani 1 1 d . . . . .
C12 C 0.3776(8) 0.2278(15) 0.4498(13) 0.078(5) Uani 1 1 d . . . . .
H12 H 0.373374 0.147214 0.466685 0.094 Uiso 1 1 calc R . . . .
C25 C 0.5306(7) 0.7772(17) 0.3111(15) 0.087(6) Uani 1 1 d . . . . .
H25A H 0.542435 0.718905 0.359308 0.130 Uiso 1 1 calc GR . . . .
H25B H 0.559377 0.842813 0.318920 0.130 Uiso 1 1 calc GR . . . .
H25C H 0.529373 0.738353 0.253423 0.130 Uiso 1 1 calc GR . . . .
C1 C 0.1740(8) 0.7672(18) 0.3718(13) 0.080(5) Uani 1 1 d . . . . .
H1 H 0.145984 0.711718 0.385136 0.095 Uiso 1 1 calc R . . . .
C22 C 0.2231(10) 0.522(2) 0.1137(13) 0.097(6) Uani 1 1 d . . . . .
H22 H 0.239034 0.543196 0.063522 0.116 Uiso 1 1 calc R . . . .
C18 C 0.1621(9) 0.4060(19) 0.3465(14) 0.084(5) Uani 1 1 d . . . . .
C2 C 0.1544(11) 0.889(2) 0.3495(16) 0.112(8) Uani 1 1 d . . . . .
H2 H 0.116283 0.914339 0.355850 0.135 Uiso 1 1 calc R . . . .
C11 C 0.4327(8) 0.2636(18) 0.4402(11) 0.076(5) Uani 1 1 d . . . . .
H11 H 0.464374 0.208358 0.445232 0.092 Uiso 1 1 calc R . . . .
C5 C 0.2681(7) 0.8103(13) 0.3456(12) 0.065(4) Uani 1 1 d . . . . .
C10 C 0.4405(8) 0.3842(15) 0.4229(11) 0.069(4) Uani 1 1 d . . . . .
H10 H 0.478597 0.412666 0.419031 0.083 Uiso 1 1 calc R . . . .
C20 C 0.1488(8) 0.4397(19) 0.1726(17) 0.099(7) Uani 1 1 d . . . . .
H20 H 0.110454 0.405235 0.162351 0.119 Uiso 1 1 calc R . . . .
C24 C 0.4629(11) 0.9513(15) 0.2766(14) 0.103(8) Uani 1 1 d . . . . .
H24A H 0.453942 0.948880 0.211154 0.154 Uiso 1 1 calc GR . . . .
H24B H 0.498524 0.999608 0.297589 0.154 Uiso 1 1 calc GR . . . .
H24C H 0.429489 0.986807 0.297511 0.154 Uiso 1 1 calc GR . . . .
C14 C 0.1807(9) 0.4229(15) 0.5040(15) 0.084(5) Uani 1 1 d . . . . .
H14 H 0.205124 0.450165 0.558140 0.101 Uiso 1 1 calc R . . . .
C17 C 0.1131(9) 0.3299(17) 0.338(2) 0.109(8) Uani 1 1 d . . . . .
H17 H 0.091547 0.300750 0.282204 0.131 Uiso 1 1 calc R . . . .
C16 C 0.1000(12) 0.303(3) 0.417(2) 0.147(12) Uani 1 1 d . . . . .
H16 H 0.068586 0.247948 0.416650 0.176 Uiso 1 1 calc R . . . .
Cl2 Cl 0.3958(2) 0.6517(5) 0.0783(3) 0.0826(14) Uani 1 1 d . . . . .
O4 O 0.4335(7) 0.5783(16) 0.0379(11) 0.134(6) Uani 1 1 d . . . . .
O5 O 0.3372(6) 0.6414(14) 0.0326(11) 0.111(5) Uani 1 1 d . . . . .
O2 O 0.3982(7) 0.6187(15) 0.1711(9) 0.112(5) Uani 1 1 d . . . . .
O3 O 0.4152(7) 0.7748(14) 0.0711(13) 0.126(5) Uani 1 1 d . . . . .
Cl3 Cl 0.3015(3) 0.2188(5) 0.1918(4) 0.0883(14) Uani 1 1 d . . . . .
O7 O 0.3355(7) 0.3158(14) 0.2281(12) 0.132(6) Uani 1 1 d . . . . .
O6 O 0.2760(11) 0.271(2) 0.0927(18) 0.192(9) Uani 1 1 d . . . . .
O8 O 0.2509(7) 0.2068(15) 0.2297(13) 0.127(6) Uani 1 1 d . . . . .
C21 C 0.1699(11) 0.4721(17) 0.1020(12) 0.088(6) Uani 1 1 d . . . . .
H21 H 0.147024 0.459751 0.043482 0.106 Uiso 1 1 calc R . . . .
Cl1 Cl -0.0003(4) 0.1319(7) 0.1791(7) 0.140(3) Uani 1 1 d . . . . .
O13 O 0.0530(13) 0.091(3) 0.214(3) 0.29(2) Uani 1 1 d . . . . .
O12 O -0.020(3) 0.166(9) 0.242(4) 0.60(7) Uani 1 1 d . . . . .
O9 O 0.3365(13) 0.119(2) 0.198(3) 0.36(3) Uani 1 1 d . . . . .
C15 C 0.1314(11) 0.353(2) 0.5083(17) 0.112(8) Uani 1 1 d . . . . .
H15 H 0.118530 0.338146 0.562145 0.134 Uiso 1 1 calc R . . . .
O10 O -0.037(2) 0.075(3) 0.157(5) 0.47(5) Uani 1 1 d . . . . .
O11 O 0.005(2) 0.245(3) 0.121(5) 0.46(4) Uani 1 1 d . . . . .

loop_
_atom_site_aniso_label
_atom_site_aniso_U_11
_atom_site_aniso_U_22
_atom_site_aniso_U_33
_atom_site_aniso_U_23
_atom_site_aniso_U_13
_atom_site_aniso_U_12
Ru1 0.0729(10) 0.0662(9) 0.0530(8) -0.0002(6) 0.0148(6) 0.0007(6)
N3 0.089(10) 0.070(8) 0.029(6) 0.005(6) 0.007(6) -0.005(7)
N4 0.073(9) 0.071(9) 0.077(11) 0.008(8) 0.018(8) 0.012(7)
N2 0.077(9) 0.057(8) 0.066(9) 0.007(6) 0.012(7) 0.003(7)
C9 0.043(9) 0.20(3) 0.052(10) 0.004(13) 0.001(7) -0.030(13)
N5 0.086(9) 0.035(6) 0.051(7) -0.012(5) 0.018(6) -0.005(6)
C3 0.110(16) 0.075(12) 0.100(16) -0.037(11) 0.038(13) 0.010(11)
O1 0.125(11) 0.087(8) 0.064(8) -0.013(7) 0.025(7) 0.001(7)
C4 0.120(16) 0.074(12) 0.055(10) 0.024(8) 0.016(10) 0.023(10)
C6 0.064(10) 0.078(11) 0.054(9) -0.023(8) -0.010(7) 0.009(9)
C8 0.094(14) 0.070(10) 0.037(8) -0.012(7) 0.015(8) -0.003(10)
N7 0.088(10) 0.061(8) 0.049(7) -0.005(6) 0.028(7) -0.030(7)
N8 0.081(9) 0.090(10) 0.025(6) 0.003(6) 0.023(6) 0.000(8)
N1 0.083(10) 0.074(9) 0.051(8) -0.001(6) 0.020(7) -0.016(8)
N9 0.037(7) 0.107(11) 0.087(10) -0.032(9) 0.029(6) -0.004(7)
C19 0.057(9) 0.049(8) 0.084(12) -0.031(8) -0.004(8) 0.003(7)
C23 0.080(11) 0.077(11) 0.061(11) 0.006(9) 0.009(8) -0.004(9)
C13 0.078(12) 0.14(2) 0.057(11) 0.027(12) 0.014(9) -0.005(12)
C7 0.039(8) 0.067(9) 0.047(8) -0.008(7) 0.012(6) -0.005(7)
N6 0.078(9) 0.080(8) 0.040(7) -0.027(6) 0.015(6) -0.010(7)
C12 0.086(13) 0.054(9) 0.100(14) 0.014(9) 0.032(11) 0.032(9)
C25 0.050(10) 0.090(13) 0.111(16) -0.015(11) -0.004(9) 0.001(9)
C1 0.070(11) 0.092(13) 0.083(13) -0.002(10) 0.031(9) 0.022(10)
C22 0.108(16) 0.131(18) 0.052(11) -0.033(11) 0.017(10) -0.011(14)
C18 0.092(14) 0.096(14) 0.068(12) 0.005(10) 0.029(10) 0.023(11)
C2 0.118(18) 0.126(18) 0.097(17) 0.061(15) 0.031(13) 0.018(15)
C11 0.072(11) 0.091(13) 0.057(10) 0.017(9) -0.005(8) 0.026(10)
C5 0.076(11) 0.042(8) 0.076(11) -0.024(7) 0.014(8) 0.016(7)
C10 0.095(13) 0.057(9) 0.057(10) 0.024(8) 0.020(9) 0.036(8)
C20 0.058(11) 0.116(17) 0.103(18) -0.006(13) -0.031(11) -0.010(10)
C24 0.18(2) 0.061(11) 0.079(13) -0.025(9) 0.062(14) -0.069(12)
C14 0.111(15) 0.061(11) 0.084(14) 0.003(9) 0.027(11) -0.007(10)
C17 0.073(13) 0.069(12) 0.19(3) -0.008(14) 0.042(15) -0.043(10)
C16 0.11(2) 0.18(3) 0.15(3) 0.02(2) 0.044(19) -0.070(19)
Cl2 0.087(3) 0.112(4) 0.048(2) 0.010(2) 0.010(2) 0.007(3)
O4 0.133(13) 0.182(17) 0.094(12) -0.068(11) 0.038(9) 0.032(11)
O5 0.088(9) 0.132(13) 0.109(12) 0.042(10) 0.008(8) -0.017(9)
O2 0.153(13) 0.136(12) 0.045(7) 0.005(8) 0.013(7) -0.020(10)
O3 0.116(12) 0.097(11) 0.151(16) 0.001(10) -0.003(10) -0.005(9)
Cl3 0.111(4) 0.076(3) 0.080(3) -0.017(2) 0.027(3) -0.004(3)
O7 0.114(11) 0.117(12) 0.161(16) -0.091(11) 0.022(10) -0.021(9)
O6 0.22(2) 0.20(2) 0.17(2) -0.045(18) 0.065(18) 0.011(18)
O8 0.110(11) 0.127(13) 0.163(16) 0.048(11) 0.071(11) 0.009(9)
C21 0.14(2) 0.073(11) 0.043(10) -0.016(8) 0.004(11) -0.021(12)
Cl1 0.122(5) 0.116(6) 0.176(8) -0.049(5) 0.015(5) -0.006(5)
O13 0.18(2) 0.34(4) 0.32(4) -0.16(3) -0.05(2) 0.17(3)
O12 0.65(11) 0.84(16) 0.43(9) -0.40(10) 0.40(9) -0.28(11)
O9 0.26(3) 0.145(19) 0.79(8) -0.14(3) 0.40(4) -0.07(2)
C15 0.15(2) 0.101(16) 0.096(17) -0.010(13) 0.051(15) -0.065(15)
O10 0.34(5) 0.26(4) 0.88(13) -0.27(6) 0.26(6) -0.25(4)
O11 0.44(5) 0.11(2) 0.91(12) 0.04(4) 0.32(7) -0.10(3)

loop_
_atom_type_symbol
_atom_type_description
_atom_type_scat_dispersion_real
_atom_type_scat_dispersion_imag
_atom_type_scat_source
C C 0.0033 0.0016 'International Tables Vol C Tables 4.2.6.8 and 6.1.1.4'
H H 0.0000 0.0000 'International Tables Vol C Tables 4.2.6.8 and 6.1.1.4'
Cl Cl 0.1484 0.1585 'International Tables Vol C Tables 4.2.6.8 and 6.1.1.4'
N N 0.0061 0.0033 'International Tables Vol C Tables 4.2.6.8 and 6.1.1.4'
O O 0.0106 0.0060 'International Tables Vol C Tables 4.2.6.8 and 6.1.1.4'
Ru Ru -1.2594 0.8363 'International Tables Vol C Tables 4.2.6.8 and 6.1.1.4'

loop_
_geom_angle_atom_site_label_1
_geom_angle_atom_site_label_2
_geom_angle_atom_site_label_3
_geom_angle
_geom_angle_site_symmetry_1
_geom_angle_site_symmetry_3
_geom_angle_publ_flag
N4 Ru1 N3 98.7(5) . . ?
N4 Ru1 N5 78.0(6) . . ?
N4 Ru1 N1 100.4(5) . . ?
N2 Ru1 N3 79.0(5) . . ?
N2 Ru1 N4 168.1(6) . . ?
N2 Ru1 N5 90.4(5) . . ?
N2 Ru1 N1 80.5(5) . . ?
N5 Ru1 N3 90.4(4) . . ?
N1 Ru1 N3 159.0(5) . . ?
N1 Ru1 N5 85.0(5) . . ?
N6 Ru1 N3 94.3(6) . . ?
N6 Ru1 N4 95.1(6) . . ?
N6 Ru1 N2 96.6(6) . . ?
N6 Ru1 N5 172.2(5) . . ?
N6 Ru1 N1 92.7(6) . . ?
C9 N3 Ru1 109.0(14) . . ?
C13 N3 Ru1 127.2(12) . . ?
C13 N3 C9 123.8(18) . . ?
C18 N4 Ru1 116.7(13) . . ?
C14 N4 Ru1 125.3(14) . . ?
C14 N4 C18 117.8(17) . . ?
C6 N2 Ru1 120.7(11) . . ?
C8 N2 Ru1 122.7(12) . . ?
C8 N2 C6 116.4(15) . . ?
N3 C9 C8 117.9(18) . . ?
N3 C9 C10 116(2) . . ?
C10 C9 C8 126.2(16) . . ?
C19 N5 Ru1 112.6(10) . . ?
C23 N5 Ru1 125.0(11) . . ?
C23 N5 C19 121.8(15) . . ?
C2 C3 C4 115(2) . . ?
C5 C4 C3 124(2) . . ?
N2 C6 C5 109.9(15) . . ?
N7 C6 N2 119.4(15) . . ?
N7 C6 C5 130.7(17) . . ?
N2 C8 C9 110.3(16) . . ?
N8 C8 N2 129.1(17) . . ?
N8 C8 C9 120.4(17) . . ?
C6 N7 C7 122.1(14) . . ?
C8 N8 C7 112.2(14) . . ?
C1 N1 Ru1 131.9(12) . . ?
C1 N1 C5 117.8(15) . . ?
C5 N1 Ru1 110.3(10) . . ?
C7 N9 C25 129.0(17) . . ?
C7 N9 C24 117.0(14) . . ?
C25 N9 C24 113.8(15) . . ?
N5 C19 C18 118.1(16) . . ?
N5 C19 C20 114.6(18) . . ?
C20 C19 C18 127.2(17) . . ?
N5 C23 C22 119.8(17) . . ?
N3 C13 C12 116.6(18) . . ?
N7 C7 N8 120.5(12) . . ?
N9 C7 N7 122.2(15) . . ?
N9 C7 N8 116.9(14) . . ?
O1 N6 Ru1 171.4(13) . . ?
C11 C12 C13 125.4(18) . . ?
N1 C1 C2 123.7(19) . . ?
C21 C22 C23 119.7(19) . . ?
N4 C18 C19 112.6(17) . . ?
N4 C18 C17 128(2) . . ?
C17 C18 C19 120(2) . . ?
C3 C2 C1 119(2) . . ?
C12 C11 C10 117.6(16) . . ?
C4 C5 C6 121.6(17) . . ?
C4 C5 N1 119.8(16) . . ?
N1 C5 C6 118.6(14) . . ?
C11 C10 C9 120.6(19) . . ?
C21 C20 C19 124.4(19) . . ?
N4 C14 C15 123(2) . . ?
C16 C17 C18 112(3) . . ?
C17 C16 C15 126(2) . . ?
O4 Cl2 O2 112.0(11) . . ?
O4 Cl2 O3 106.6(11) . . ?
O5 Cl2 O4 110.6(11) . . ?
O5 Cl2 O2 107.6(9) . . ?
O5 Cl2 O3 108.7(9) . . ?
O2 Cl2 O3 111.3(10) . . ?
O7 Cl3 O6 99.0(13) . . ?
O7 Cl3 O8 110.8(11) . . ?
O8 Cl3 O6 104.5(12) . . ?
O9 Cl3 O7 109.5(15) . . ?
O9 Cl3 O6 117(2) . . ?
O9 Cl3 O8 114.9(13) . . ?
C20 C21 C22 119.5(19) . . ?
O13 Cl1 O11 109(3) . . ?
O12 Cl1 O13 105(5) . . ?
O12 Cl1 O11 106(5) . . ?
O10 Cl1 O13 122(3) . . ?
O10 Cl1 O12 93(4) . . ?
O10 Cl1 O11 117(5) . . ?
Cl1 O12 O10 40.3(19) . . ?
C14 C15 C16 113.4(19) . . ?
Cl1 O10 O12 47(2) . . ?

loop_
_geom_bond_atom_site_label_1
_geom_bond_atom_site_label_2
_geom_bond_distance
_geom_bond_site_symmetry_2
_geom_bond_publ_flag
Ru1 N3 2.134(14) . ?
Ru1 N4 2.096(14) . ?
Ru1 N2 1.955(13) . ?
Ru1 N5 2.128(12) . ?
Ru1 N1 2.119(15) . ?
Ru1 N6 1.720(12) . ?
N3 C9 1.39(2) . ?
N3 C13 1.34(2) . ?
N4 C18 1.36(2) . ?
N4 C14 1.35(2) . ?
N2 C6 1.40(2) . ?
N2 C8 1.32(2) . ?
C9 C8 1.50(3) . ?
C9 C10 1.43(3) . ?
N5 C19 1.343(18) . ?
N5 C23 1.33(2) . ?
C3 C4 1.40(2) . ?
C3 C2 1.37(3) . ?
O1 N6 1.168(16) . ?
C4 C5 1.32(2) . ?
C6 N7 1.28(2) . ?
C6 C5 1.49(2) . ?
C8 N8 1.29(2) . ?
N7 C7 1.342(18) . ?
N8 C7 1.443(19) . ?
N1 C1 1.279(19) . ?
N1 C5 1.40(2) . ?
N9 C7 1.237(17) . ?
N9 C25 1.392(18) . ?
N9 C24 1.51(2) . ?
C19 C18 1.48(3) . ?
C19 C20 1.41(3) . ?
C23 C22 1.40(2) . ?
C13 C12 1.35(2) . ?
C12 C11 1.34(2) . ?
C1 C2 1.42(3) . ?
C22 C21 1.30(3) . ?
C18 C17 1.37(3) . ?
C11 C10 1.37(2) . ?
C20 C21 1.30(3) . ?
C14 C15 1.36(3) . ?
C17 C16 1.32(4) . ?
C16 C15 1.51(3) . ?
Cl2 O4 1.399(13) . ?
Cl2 O5 1.364(14) . ?
Cl2 O2 1.429(13) . ?
Cl2 O3 1.430(15) . ?
Cl3 O7 1.358(13) . ?
Cl3 O6 1.58(3) . ?
Cl3 O8 1.387(14) . ?
Cl3 O9 1.34(3) . ?
Cl1 O13 1.29(2) . ?
Cl1 O12 1.18(3) . ?
Cl1 O10 1.04(3) . ?
Cl1 O11 1.54(4) . ?
O12 O10 1.60(6) . ?

loop_
_smtbx_masks_void_nr
_smtbx_masks_void_average_x
_smtbx_masks_void_average_y
_smtbx_masks_void_average_z
_smtbx_masks_void_volume
_smtbx_masks_void_count_electrons
_smtbx_masks_void_content
1 0.000 -0.586 0.000 232.4 68.5 ?
2 0.000 -0.073 0.500 232.4 68.5 ?
